data_7711235
loop_
_publ_author_name
'Hejda, Martin'
'Zechovsk\'y, Jan'
'Kreml\'a\<cek, V\'it'
'Erben, Milan'
'Rychagova, Elena A.'
'Jambor, Roman'
'R\%u\<zi\<cka, Ale\<s'
'Ketkov, Sergey Yu.'
'Dost\'al, Libor'

_publ_section_title
;
 Beyond simple hetero Diels-Alder Cycloadditions. A New Type of
 Element-Ligand Cooperativity at N,C,N-coordinated Arsinidene and
 Stibinidene Centres in the Reaction with an Electron Deficient Alkyne.
;
_journal_name_full 'Dalton Transactions'
_journal_paper_doi 10.1039/D2DT02499C
_journal_year 2022
_chemical_formula_moiety 'C44 H51 N2 O8 Sb'
_chemical_formula_sum 'C44 H51 N2 O8 Sb'
_chemical_formula_weight 857.61
_space_group_crystal_system triclinic
_space_group_IT_number 2
_space_group_name_Hall '-P 1'
_space_group_name_H-M_alt 'P -1'
_atom_sites_solution_hydrogens geom
_atom_sites_solution_primary dual
_atom_sites_solution_secondary difmap
_audit_creation_method SHELXL-2018/3
_audit_update_record
;
2022-09-12 deposited with the CCDC.	2022-09-13 downloaded from the CCDC.
;
_cell_angle_alpha 89.581(8)
_cell_angle_beta 71.665(9)
_cell_angle_gamma 66.480(9)
_cell_formula_units_Z 2
_cell_length_a 11.361(3)
_cell_length_b 14.190(3)
_cell_length_c 15.078(3)
_cell_measurement_reflns_used 8784
_cell_measurement_temperature 150(2)
_cell_measurement_theta_max 28.2449
_cell_measurement_theta_min 2.2750
_cell_volume 2096.1(8)
_computing_cell_refinement 'APEX4 v2022.1-1 (Bruker AXS)'
_computing_data_collection 'Bruker Instrument Service vV6.2.3'
_computing_data_reduction 'SAINT V8.40B (Bruker AXS Inc., 2019)'
_computing_molecular_graphics 'Bruker SHELXTL'
_computing_publication_material 'Bruker SHELXTL'
_computing_structure_refinement 'SHELXL-2018/3 (Sheldrick, 2018)'
_computing_structure_solution 'SHELXT 2018/2 (Sheldrick, 2018)'
_diffrn_ambient_temperature 150(2)
_diffrn_detector_area_resol_mean 10.4167
_diffrn_measured_fraction_theta_full 0.996
_diffrn_measured_fraction_theta_max 0.986
_diffrn_measurement_device_type 'Bruker D8 - Venture'
_diffrn_measurement_method '\f and \w scans to fill the Ewald sphere'
_diffrn_radiation_type MoK\a
_diffrn_radiation_wavelength 0.71073
_diffrn_reflns_av_R_equivalents 0.0413
_diffrn_reflns_av_unetI/netI 0.0356
_diffrn_reflns_Laue_measured_fraction_full 0.996
_diffrn_reflns_Laue_measured_fraction_max 0.986
_diffrn_reflns_limit_h_max 15
_diffrn_reflns_limit_h_min -15
_diffrn_reflns_limit_k_max 18
_diffrn_reflns_limit_k_min -18
_diffrn_reflns_limit_l_max 20
_diffrn_reflns_limit_l_min -20
_diffrn_reflns_number 41762
_diffrn_reflns_point_group_measured_fraction_full 0.996
_diffrn_reflns_point_group_measured_fraction_max 0.986
_diffrn_reflns_theta_full 25.242
_diffrn_reflns_theta_max 28.362
_diffrn_reflns_theta_min 2.173
_diffrn_source 'sealed X-ray tube'
_exptl_absorpt_coefficient_mu 0.712
_exptl_absorpt_correction_T_max 0.7457
_exptl_absorpt_correction_T_min 0.6136
_exptl_absorpt_correction_type multi-scan
_exptl_absorpt_process_details
;
Krause, L., Herbst-Irmer, R., Sheldrick, G. M., Stalke, D. (2015).
"Comparison of silver and molybdenum microfocus X-ray sources for
single-crystal structure determination"
J. Appl. Cryst. 48, 3-10.
doi:10.1107/S1600576714022985
;
_exptl_crystal_colour yellow
_exptl_crystal_density_diffrn 1.359
_exptl_crystal_description block
_exptl_crystal_F_000 888
_exptl_crystal_size_max 0.826
_exptl_crystal_size_mid 0.543
_exptl_crystal_size_min 0.347
_refine_diff_density_max 0.611
_refine_diff_density_min -0.818
_refine_diff_density_rms 0.075
_refine_ls_extinction_method none
_refine_ls_goodness_of_fit_ref 1.000
_refine_ls_hydrogen_treatment constr
_refine_ls_matrix_type full
_refine_ls_number_parameters 508
_refine_ls_number_reflns 10322
_refine_ls_number_restraints 429
_refine_ls_restrained_S_all 0.980
_refine_ls_R_factor_all 0.0369
_refine_ls_R_factor_gt 0.0282
_refine_ls_shift/su_max 0.001
_refine_ls_shift/su_mean 0.000
_refine_ls_structure_factor_coef Fsqd
_refine_ls_weighting_details 'w=1/[\s^2^(Fo^2^)+(0.0323P)^2^+1.5375P] where P=(Fo^2^+2Fc^2^)/3'
_refine_ls_weighting_scheme calc
_refine_ls_wR_factor_gt 0.0644
_refine_ls_wR_factor_ref 0.0684
_reflns_Friedel_coverage 0.000
_reflns_number_gt 9170
_reflns_number_total 10322
_reflns_threshold_expression 'I > 2\s(I)'
_cod_data_source_file d2dt02499c1.cif
_cod_data_source_block ld210407Sb1
_cod_depositor_comments
;
The following automatic conversions were performed:

data item '_exptl_absorpt_correction_type' value 'Multi-Scan' was
changed to 'multi-scan' in accordance with the
/home/data/users/saulius/crontab/automatic-downloads/rss-feeds/RSC/lib/dictionaries/cif_core.dic
dictionary named 'cif_core.dic' version 2.4.2 last updated on
2011-04-26.

Automatic conversion script
Id: cif_fix_values 7556 2019-12-06 15:28:31Z antanas 
;
_cod_database_code 7711235
_shelx_shelxl_version_number 2018/3
_shelx_space_group_comment
;
The symmetry employed for this shelxl refinement is uniquely defined
by the following loop, which should always be used as a source of
symmetry information in preference to the above space-group names.
They are only intended as comments.
;
_shelx_estimated_absorpt_t_min 0.591
_shelx_estimated_absorpt_t_max 0.790
_exptl_absorpt_special_details
;
The ratio of minimum to maximum
apparent transmission was 0.823
;

loop_
_space_group_symop_operation_xyz
'x, y, z'
'-x, -y, -z'

loop_
_atom_site_label
_atom_site_type_symbol
_atom_site_fract_x
_atom_site_fract_y
_atom_site_fract_z
_atom_site_U_iso_or_equiv
_atom_site_adp_type
_atom_site_occupancy
_atom_site_site_symmetry_order
_atom_site_calc_flag
_atom_site_refinement_flags_posn
_atom_site_refinement_flags_adp
_atom_site_refinement_flags_occupancy
_atom_site_disorder_assembly
_atom_site_disorder_group
Sb1 Sb 0.50313(2) 0.38888(2) 0.20422(2) 0.01295(4) Uani 1 1 d . . . . .
O1 O 0.72181(16) 0.16385(12) 0.43207(10) 0.0312(3) Uani 1 1 d . . . . .
N1 N 0.46302(15) 0.27137(11) 0.26808(11) 0.0143(3) Uani 1 1 d . . . . .
C1 C 0.42378(17) 0.45247(13) 0.34981(12) 0.0131(3) Uani 1 1 d . . . . .
O2 O 0.88773(14) 0.13572(12) 0.29401(11) 0.0301(3) Uani 1 1 d . . . . .
N2 N 0.44848(16) 0.60551(11) 0.23924(11) 0.0157(3) Uani 1 1 d . . . . .
C2 C 0.43721(17) 0.37301(13) 0.40575(12) 0.0137(3) Uani 1 1 d . . . . .
O3 O 0.87926(15) 0.34384(13) 0.22180(11) 0.0318(4) Uani 1 1 d . . . . .
C3 C 0.39208(18) 0.39581(14) 0.50351(13) 0.0162(3) Uani 1 1 d . . . . .
H3 H 0.403449 0.341877 0.542085 0.019 Uiso 1 1 calc R U . . .
O4 O 0.88228(14) 0.25278(11) 0.09973(9) 0.0239(3) Uani 1 1 d . . . . .
C4 C 0.32971(19) 0.49974(14) 0.54362(13) 0.0180(4) Uani 1 1 d . . . . .
H4 H 0.296145 0.516517 0.610287 0.022 Uiso 1 1 calc R U . . .
C5 C 0.31598(18) 0.57891(14) 0.48761(12) 0.0166(3) Uani 1 1 d . . . . .
H5 H 0.272674 0.649123 0.516251 0.020 Uiso 1 1 calc R U . . .
O5 O 0.09575(15) 0.63758(11) 0.36248(11) 0.0272(3) Uani 1 1 d . . . . .
C6 C 0.36577(17) 0.55578(13) 0.38881(12) 0.0140(3) Uani 1 1 d . . . . .
O6 O -0.07997(15) 0.78922(13) 0.43477(12) 0.0367(4) Uani 1 1 d . . . . .
C7 C 0.51176(17) 0.26450(13) 0.34783(12) 0.0135(3) Uani 1 1 d . . . . .
H7 H 0.499064 0.209325 0.386234 0.016 Uiso 1 1 calc R U . . .
O7 O 0.45955(14) 0.78332(11) 0.35977(10) 0.0235(3) Uani 1 1 d . . . . .
C27 C 0.1775(2) 0.35562(17) 0.29056(16) 0.0274(4) Uani 1 1 d . . . . .
H27 H 0.223989 0.384531 0.321728 0.033 Uiso 1 1 calc R U . . .
C26 C 0.4997(2) 0.09827(14) 0.20478(14) 0.0215(4) Uani 1 1 d . . . . .
C25 C 0.4455(2) 0.03681(16) 0.17535(16) 0.0283(4) Uani 1 1 d . . . . .
H25 H 0.502748 -0.034100 0.151087 0.034 Uiso 1 1 calc R U . . .
C24 C 0.3110(2) 0.07643(18) 0.18061(16) 0.0305(5) Uani 1 1 d . . . . .
H24 H 0.276871 0.033492 0.158718 0.037 Uiso 1 1 calc R U . . .
C23 C 0.2257(2) 0.17890(18) 0.21784(16) 0.0279(4) Uani 1 1 d . . . . .
H23 H 0.133001 0.205824 0.221297 0.033 Uiso 1 1 calc R U . . .
C22 C 0.2737(2) 0.24341(15) 0.25044(13) 0.0198(4) Uani 1 1 d . . . . .
C21 C 0.41267(19) 0.20319(14) 0.24235(12) 0.0161(3) Uani 1 1 d . . . . .
C20 C 0.3094(3) 0.98690(16) 0.40752(17) 0.0318(5) Uani 1 1 d . . . . .
H20A H 0.331992 0.971688 0.465148 0.048 Uiso 1 1 calc R U . . .
H20B H 0.241322 1.058663 0.416776 0.048 Uiso 1 1 calc R U . . .
H20C H 0.392025 0.977690 0.355031 0.048 Uiso 1 1 calc R U . . .
C8 C 0.66341(17) 0.24724(13) 0.30625(12) 0.0141(3) Uani 1 1 d . . . . .
O8 O 0.25493(15) 0.91725(10) 0.38636(10) 0.0248(3) Uani 1 1 d . . . . .
C32 C 0.7419(3) -0.0119(2) 0.0983(2) 0.0485(7) Uani 1 1 d . . . . .
H32A H 0.725111 -0.073901 0.093106 0.073 Uiso 1 1 calc R U . . .
H32B H 0.837680 -0.032726 0.092084 0.073 Uiso 1 1 calc R U . . .
H32C H 0.721754 0.029298 0.048218 0.073 Uiso 1 1 calc R U . . .
C9 C 0.69314(17) 0.30077(13) 0.23542(12) 0.0145(3) Uani 1 1 d . . . . .
C31 C 0.6774(3) -0.01055(19) 0.2736(2) 0.0478(7) Uani 1 1 d . . . . .
H31A H 0.654044 -0.069601 0.270486 0.072 Uiso 1 1 calc R U . . .
H31B H 0.621743 0.032938 0.334740 0.072 Uiso 1 1 calc R U . . .
H31C H 0.774237 -0.035984 0.266267 0.072 Uiso 1 1 calc R U . . .
C10 C 0.75832(18) 0.17939(13) 0.35181(13) 0.0163(3) Uani 1 1 d . . . . .
C30 C 0.6495(2) 0.05327(16) 0.19475(18) 0.0324(5) Uani 1 1 d . . . . .
H30 H 0.674255 0.112712 0.199891 0.039 Uiso 1 1 calc R U . . .
C11 C 0.9837(2) 0.0693(2) 0.3361(2) 0.0407(6) Uani 1 1 d . . . . .
H11A H 0.949251 0.020931 0.369174 0.061 Uiso 1 1 calc R U . . .
H11B H 0.994955 0.111826 0.381002 0.061 Uiso 1 1 calc R U . . .
H11C H 1.071928 0.030244 0.286680 0.061 Uiso 1 1 calc R U . . .
C29 C 0.0433(2) 0.3659(2) 0.36533(18) 0.0434(6) Uani 1 1 d . . . . .
H29A H -0.008952 0.344862 0.335270 0.065 Uiso 1 1 calc R U . . .
H29B H -0.010217 0.438166 0.395103 0.065 Uiso 1 1 calc R U . . .
H29C H 0.063622 0.321192 0.413315 0.065 Uiso 1 1 calc R U . . .
C12 C 0.82733(18) 0.30143(14) 0.18823(13) 0.0166(3) Uani 1 1 d . . . . .
C28 C 0.1484(2) 0.42000(18) 0.21169(19) 0.0368(5) Uani 1 1 d . . . . .
H28A H 0.234864 0.411410 0.163810 0.055 Uiso 1 1 calc R U . . .
H28B H 0.094693 0.493360 0.238063 0.055 Uiso 1 1 calc R U . . .
H28C H 0.097076 0.396413 0.182770 0.055 Uiso 1 1 calc R U . . .
C13 C 1.0135(2) 0.25066(19) 0.04579(15) 0.0309(5) Uani 1 1 d . . . . .
H13A H 1.037357 0.224903 -0.020446 0.046 Uiso 1 1 calc R U . . .
H13B H 1.082949 0.204735 0.070664 0.046 Uiso 1 1 calc R U . . .
H13C H 1.009137 0.320890 0.050563 0.046 Uiso 1 1 calc R U . . .
C42 C 0.6999(2) 0.62630(16) 0.17198(15) 0.0240(4) Uani 1 1 d . . . . .
H42 H 0.664735 0.595298 0.228488 0.029 Uiso 1 1 calc R U . . .
C36 C 0.5000(3) 0.79309(17) 0.02480(16) 0.0333(5) Uani 1 1 d . . . . .
H36 H 0.512642 0.835373 -0.023240 0.040 Uiso 1 1 calc R U . . .
C14 C 0.36485(18) 0.63542(13) 0.32414(12) 0.0142(3) Uani 1 1 d . . . . .
C43 C 0.8116(3) 0.53793(18) 0.09556(19) 0.0399(6) Uani 1 1 d . . . . .
H43A H 0.773339 0.492324 0.079352 0.060 Uiso 1 1 calc R U . . .
H43B H 0.885777 0.498069 0.119030 0.060 Uiso 1 1 calc R U . . .
H43C H 0.847043 0.566804 0.039355 0.060 Uiso 1 1 calc R U . . .
C37 C 0.5991(2) 0.74652(16) 0.06484(15) 0.0286(5) Uani 1 1 d . . . . .
H37 H 0.680955 0.756332 0.042980 0.034 Uiso 1 1 calc R U . . .
C15 C 0.27060(19) 0.74738(14) 0.36244(12) 0.0168(3) Uani 1 1 d . . . . .
C44 C 0.7613(2) 0.69442(19) 0.20036(18) 0.0353(5) Uani 1 1 d . . . . .
H44A H 0.835175 0.652158 0.223269 0.053 Uiso 1 1 calc R U . . .
H44B H 0.690517 0.750053 0.250442 0.053 Uiso 1 1 calc R U . . .
H44C H 0.797721 0.724727 0.145548 0.053 Uiso 1 1 calc R U . . .
C38 C 0.5828(2) 0.68546(15) 0.13646(13) 0.0210(4) Uani 1 1 d . . . . .
C16 C 0.1353(2) 0.78565(15) 0.39527(13) 0.0205(4) Uani 1 1 d . . . . .
H16 H 0.086880 0.856793 0.421312 0.025 Uiso 1 1 calc R U . . .
C39 C 0.2345(2) 0.69334(17) 0.15137(14) 0.0260(4) Uani 1 1 d . . . . .
H39 H 0.228454 0.658641 0.209565 0.031 Uiso 1 1 calc R U . . .
C33 C 0.4595(2) 0.67369(13) 0.16975(13) 0.0176(4) Uani 1 1 d . . . . .
C17 C 0.0532(2) 0.72637(16) 0.39461(14) 0.0229(4) Uani 1 1 d . . . . .
C41 C 0.2521(3) 0.61712(19) 0.07151(16) 0.0325(5) Uani 1 1 d . . . . .
H41A H 0.255737 0.649989 0.013906 0.049 Uiso 1 1 calc R U . . .
H41B H 0.174677 0.597948 0.089437 0.049 Uiso 1 1 calc R U . . .
H41C H 0.336993 0.554756 0.060186 0.049 Uiso 1 1 calc R U . . .
C34 C 0.3585(2) 0.71756(15) 0.12784(14) 0.0225(4) Uani 1 1 d . . . . .
C18 C -0.1737(3) 0.7429(3) 0.4364(2) 0.0539(8) Uani 1 1 d . . . . .
H18A H -0.162989 0.721530 0.371611 0.081 Uiso 1 1 calc R U . . .
H18B H -0.267691 0.793677 0.468718 0.081 Uiso 1 1 calc R U . . .
H18C H -0.153781 0.682102 0.469946 0.081 Uiso 1 1 calc R U . . .
C40 C 0.1007(3) 0.7909(2) 0.17147(18) 0.0407(6) Uani 1 1 d . . . . .
H40A H 0.100217 0.822842 0.113648 0.061 Uiso 1 1 calc R U . . .
H40B H 0.093013 0.840367 0.220294 0.061 Uiso 1 1 calc R U . . .
H40C H 0.023297 0.771860 0.193302 0.061 Uiso 1 1 calc R U . . .
C35 C 0.3818(3) 0.77746(17) 0.05547(16) 0.0317(5) Uani 1 1 d . . . . .
H35 H 0.314512 0.808151 0.026714 0.038 Uiso 1 1 calc R U . . .
C19 C 0.3409(2) 0.81659(14) 0.36880(12) 0.0182(4) Uani 1 1 d . . . . .

loop_
_atom_site_aniso_label
_atom_site_aniso_U_11
_atom_site_aniso_U_22
_atom_site_aniso_U_33
_atom_site_aniso_U_23
_atom_site_aniso_U_13
_atom_site_aniso_U_12
Sb1 0.01306(6) 0.01302(6) 0.01221(6) 0.00218(4) -0.00546(4) -0.00403(4)
O1 0.0280(8) 0.0385(9) 0.0191(7) 0.0092(6) -0.0100(6) -0.0045(7)
N1 0.0158(7) 0.0134(7) 0.0174(7) 0.0055(6) -0.0092(6) -0.0070(6)
C1 0.0112(8) 0.0155(8) 0.0121(8) 0.0018(6) -0.0040(6) -0.0050(6)
O2 0.0137(7) 0.0349(8) 0.0311(8) 0.0145(7) -0.0080(6) 0.0003(6)
N2 0.0182(8) 0.0148(7) 0.0157(7) 0.0029(6) -0.0068(6) -0.0079(6)
C2 0.0098(8) 0.0154(8) 0.0148(8) 0.0023(7) -0.0047(6) -0.0040(6)
O3 0.0236(8) 0.0504(10) 0.0262(8) -0.0048(7) -0.0045(6) -0.0229(7)
C3 0.0135(8) 0.0185(8) 0.0157(8) 0.0059(7) -0.0054(7) -0.0055(7)
O4 0.0175(7) 0.0330(8) 0.0176(6) -0.0038(6) -0.0004(5) -0.0112(6)
C4 0.0164(9) 0.0227(9) 0.0129(8) 0.0016(7) -0.0048(7) -0.0063(7)
C5 0.0147(9) 0.0170(8) 0.0143(8) -0.0010(7) -0.0042(7) -0.0035(7)
O5 0.0245(8) 0.0261(7) 0.0313(8) 0.0000(6) -0.0094(6) -0.0108(6)
C6 0.0109(8) 0.0147(8) 0.0159(8) 0.0031(7) -0.0054(6) -0.0042(6)
O6 0.0176(8) 0.0409(9) 0.0441(10) -0.0070(8) -0.0076(7) -0.0068(7)
C7 0.0112(8) 0.0128(7) 0.0155(8) 0.0025(6) -0.0047(6) -0.0039(6)
O7 0.0206(7) 0.0242(7) 0.0241(7) -0.0014(6) -0.0052(6) -0.0094(6)
C27 0.0149(9) 0.0317(11) 0.0328(11) -0.0062(9) -0.0100(8) -0.0053(8)
C26 0.0222(10) 0.0167(8) 0.0253(10) 0.0024(8) -0.0071(8) -0.0087(7)
C25 0.0380(12) 0.0189(9) 0.0308(11) 0.0016(8) -0.0115(9) -0.0149(9)
C24 0.0418(13) 0.0323(11) 0.0340(12) 0.0053(9) -0.0192(10) -0.0268(10)
C23 0.0255(11) 0.0363(11) 0.0323(11) 0.0051(9) -0.0156(9) -0.0188(9)
C22 0.0194(9) 0.0245(9) 0.0180(9) 0.0032(7) -0.0077(7) -0.0107(8)
C21 0.0179(9) 0.0176(8) 0.0144(8) 0.0040(7) -0.0059(7) -0.0088(7)
C20 0.0444(14) 0.0204(10) 0.0332(12) 0.0034(9) -0.0135(10) -0.0159(9)
C8 0.0108(8) 0.0138(8) 0.0145(8) 0.0000(6) -0.0039(6) -0.0024(6)
O8 0.0313(8) 0.0150(6) 0.0291(8) 0.0047(6) -0.0138(6) -0.0079(6)
C32 0.0304(13) 0.0286(12) 0.0644(18) -0.0092(12) -0.0002(12) -0.0025(10)
C9 0.0121(8) 0.0138(8) 0.0156(8) 0.0005(7) -0.0056(6) -0.0030(6)
C31 0.0436(15) 0.0283(12) 0.0696(19) -0.0003(12) -0.0349(14) -0.0012(11)
C10 0.0157(8) 0.0148(8) 0.0179(8) 0.0011(7) -0.0082(7) -0.0039(7)
C30 0.0225(11) 0.0143(9) 0.0534(14) -0.0050(9) -0.0107(10) -0.0025(8)
C11 0.0207(11) 0.0421(13) 0.0546(15) 0.0238(12) -0.0208(11) -0.0027(10)
C29 0.0193(11) 0.0667(18) 0.0332(13) -0.0071(12) -0.0053(9) -0.0097(11)
C12 0.0141(8) 0.0169(8) 0.0166(8) 0.0040(7) -0.0060(7) -0.0037(7)
C28 0.0279(12) 0.0270(11) 0.0554(15) 0.0082(11) -0.0187(11) -0.0078(9)
C13 0.0168(10) 0.0416(12) 0.0241(10) -0.0028(9) 0.0031(8) -0.0098(9)
C42 0.0254(10) 0.0265(10) 0.0235(10) 0.0056(8) -0.0067(8) -0.0152(8)
C36 0.0517(15) 0.0287(11) 0.0236(10) 0.0141(9) -0.0133(10) -0.0208(10)
C14 0.0141(8) 0.0140(8) 0.0142(8) 0.0011(6) -0.0066(6) -0.0042(6)
C43 0.0394(14) 0.0278(11) 0.0450(14) -0.0059(10) -0.0148(11) -0.0061(10)
C37 0.0384(12) 0.0265(10) 0.0240(10) 0.0054(8) -0.0078(9) -0.0186(9)
C15 0.0207(9) 0.0150(8) 0.0126(8) 0.0021(7) -0.0066(7) -0.0047(7)
C44 0.0327(12) 0.0382(12) 0.0380(13) -0.0020(10) -0.0096(10) -0.0196(10)
C38 0.0272(10) 0.0177(8) 0.0167(9) 0.0005(7) -0.0044(8) -0.0104(8)
C16 0.0220(10) 0.0173(8) 0.0174(9) 0.0006(7) -0.0066(7) -0.0036(7)
C39 0.0257(11) 0.0331(11) 0.0189(9) 0.0054(8) -0.0117(8) -0.0087(9)
C33 0.0241(10) 0.0129(8) 0.0133(8) 0.0003(7) -0.0040(7) -0.0069(7)
C17 0.0190(9) 0.0283(10) 0.0186(9) 0.0021(8) -0.0068(7) -0.0067(8)
C41 0.0401(13) 0.0393(12) 0.0254(11) 0.0079(10) -0.0161(10) -0.0200(10)
C34 0.0277(10) 0.0202(9) 0.0169(9) 0.0019(7) -0.0084(8) -0.0069(8)
C18 0.0248(13) 0.072(2) 0.0657(19) -0.0115(16) -0.0132(13) -0.0218(13)
C40 0.0308(13) 0.0466(14) 0.0357(13) 0.0024(11) -0.0163(10) -0.0035(11)
C35 0.0422(13) 0.0299(11) 0.0254(11) 0.0111(9) -0.0182(10) -0.0124(10)
C19 0.0250(10) 0.0171(8) 0.0110(8) 0.0027(7) -0.0056(7) -0.0075(7)

loop_
_atom_type_symbol
_atom_type_description
_atom_type_scat_dispersion_real
_atom_type_scat_dispersion_imag
_atom_type_scat_source
C C 0.0033 0.0016 'International Tables Vol C Tables 4.2.6.8 and 6.1.1.4'
H H 0.0000 0.0000 'International Tables Vol C Tables 4.2.6.8 and 6.1.1.4'
N N 0.0061 0.0033 'International Tables Vol C Tables 4.2.6.8 and 6.1.1.4'
O O 0.0106 0.0060 'International Tables Vol C Tables 4.2.6.8 and 6.1.1.4'
Sb Sb -0.5866 1.5461 'International Tables Vol C Tables 4.2.6.8 and 6.1.1.4'

loop_
_geom_angle_atom_site_label_1
_geom_angle_atom_site_label_2
_geom_angle_atom_site_label_3
_geom_angle
_geom_angle_site_symmetry_1
_geom_angle_site_symmetry_3
_geom_angle_publ_flag
N1 Sb1 C1 78.89(6) . . ?
N1 Sb1 C9 78.40(6) . . ?
C1 Sb1 C9 83.64(7) . . ?
C21 N1 C7 124.56(14) . . ?
C21 N1 Sb1 131.80(12) . . ?
C7 N1 Sb1 103.43(10) . . ?
C6 C1 C2 121.67(16) . . ?
C6 C1 Sb1 128.48(13) . . ?
C2 C1 Sb1 109.85(12) . . ?
C10 O2 C11 114.83(17) . . ?
C14 N2 C33 124.00(15) . . ?
C1 C2 C3 120.22(16) . . ?
C1 C2 C7 112.95(15) . . ?
C3 C2 C7 126.73(15) . . ?
C2 C3 C4 118.55(16) . . ?
C2 C3 H3 120.7 . . ?
C4 C3 H3 120.7 . . ?
C12 O4 C13 115.67(15) . . ?
C5 C4 C3 121.08(16) . . ?
C5 C4 H4 119.5 . . ?
C3 C4 H4 119.5 . . ?
C4 C5 C6 120.40(16) . . ?
C4 C5 H5 119.8 . . ?
C6 C5 H5 119.8 . . ?
C1 C6 C5 118.02(16) . . ?
C1 C6 C14 118.41(15) . . ?
C5 C6 C14 123.52(15) . . ?
C17 O6 C18 115.52(19) . . ?
N1 C7 C2 106.78(13) . . ?
N1 C7 C8 106.49(14) . . ?
C2 C7 C8 104.83(13) . . ?
N1 C7 H7 112.7 . . ?
C2 C7 H7 112.7 . . ?
C8 C7 H7 112.7 . . ?
C22 C27 C28 110.75(18) . . ?
C22 C27 C29 112.3(2) . . ?
C28 C27 C29 110.38(19) . . ?
C22 C27 H27 107.7 . . ?
C28 C27 H27 107.7 . . ?
C29 C27 H27 107.7 . . ?
C25 C26 C21 118.56(19) . . ?
C25 C26 C30 120.24(18) . . ?
C21 C26 C30 121.19(17) . . ?
C24 C25 C26 121.57(19) . . ?
C24 C25 H25 119.2 . . ?
C26 C25 H25 119.2 . . ?
C25 C24 C23 119.84(19) . . ?
C25 C24 H24 120.1 . . ?
C23 C24 H24 120.1 . . ?
C24 C23 C22 121.0(2) . . ?
C24 C23 H23 119.5 . . ?
C22 C23 H23 119.5 . . ?
C23 C22 C21 118.85(18) . . ?
C23 C22 C27 119.69(18) . . ?
C21 C22 C27 121.43(17) . . ?
C22 C21 N1 118.44(16) . . ?
C22 C21 C26 120.10(17) . . ?
N1 C21 C26 121.38(16) . . ?
O8 C20 H20A 109.5 . . ?
O8 C20 H20B 109.5 . . ?
H20A C20 H20B 109.5 . . ?
O8 C20 H20C 109.5 . . ?
H20A C20 H20C 109.5 . . ?
H20B C20 H20C 109.5 . . ?
C9 C8 C10 126.55(16) . . ?
C9 C8 C7 115.87(15) . . ?
C10 C8 C7 117.45(15) . . ?
C19 O8 C20 115.06(17) . . ?
C30 C32 H32A 109.5 . . ?
C30 C32 H32B 109.5 . . ?
H32A C32 H32B 109.5 . . ?
C30 C32 H32C 109.5 . . ?
H32A C32 H32C 109.5 . . ?
H32B C32 H32C 109.5 . . ?
C8 C9 C12 125.84(16) . . ?
C8 C9 Sb1 107.61(12) . . ?
C12 C9 Sb1 126.55(12) . . ?
C30 C31 H31A 109.5 . . ?
C30 C31 H31B 109.5 . . ?
H31A C31 H31B 109.5 . . ?
C30 C31 H31C 109.5 . . ?
H31A C31 H31C 109.5 . . ?
H31B C31 H31C 109.5 . . ?
O1 C10 O2 123.60(17) . . ?
O1 C10 C8 123.21(17) . . ?
O2 C10 C8 113.18(15) . . ?
C26 C30 C31 111.8(2) . . ?
C26 C30 C32 112.2(2) . . ?
C31 C30 C32 110.1(2) . . ?
C26 C30 H30 107.5 . . ?
C31 C30 H30 107.5 . . ?
C32 C30 H30 107.5 . . ?
O2 C11 H11A 109.5 . . ?
O2 C11 H11B 109.5 . . ?
H11A C11 H11B 109.5 . . ?
O2 C11 H11C 109.5 . . ?
H11A C11 H11C 109.5 . . ?
H11B C11 H11C 109.5 . . ?
C27 C29 H29A 109.5 . . ?
C27 C29 H29B 109.5 . . ?
H29A C29 H29B 109.5 . . ?
C27 C29 H29C 109.5 . . ?
H29A C29 H29C 109.5 . . ?
H29B C29 H29C 109.5 . . ?
O3 C12 O4 123.69(17) . . ?
O3 C12 C9 125.35(17) . . ?
O4 C12 C9 110.87(15) . . ?
C27 C28 H28A 109.5 . . ?
C27 C28 H28B 109.5 . . ?
H28A C28 H28B 109.5 . . ?
C27 C28 H28C 109.5 . . ?
H28A C28 H28C 109.5 . . ?
H28B C28 H28C 109.5 . . ?
O4 C13 H13A 109.5 . . ?
O4 C13 H13B 109.5 . . ?
H13A C13 H13B 109.5 . . ?
O4 C13 H13C 109.5 . . ?
H13A C13 H13C 109.5 . . ?
H13B C13 H13C 109.5 . . ?
C38 C42 C44 113.42(18) . . ?
C38 C42 C43 109.22(18) . . ?
C44 C42 C43 109.34(19) . . ?
C38 C42 H42 108.2 . . ?
C44 C42 H42 108.2 . . ?
C43 C42 H42 108.2 . . ?
C37 C36 C35 119.1(2) . . ?
C37 C36 H36 120.4 . . ?
C35 C36 H36 120.4 . . ?
N2 C14 C6 118.00(15) . . ?
N2 C14 C15 123.29(16) . . ?
C6 C14 C15 118.65(15) . . ?
C42 C43 H43A 109.5 . . ?
C42 C43 H43B 109.5 . . ?
H43A C43 H43B 109.5 . . ?
C42 C43 H43C 109.5 . . ?
H43A C43 H43C 109.5 . . ?
H43B C43 H43C 109.5 . . ?
C36 C37 C38 121.9(2) . . ?
C36 C37 H37 119.1 . . ?
C38 C37 H37 119.1 . . ?
C16 C15 C14 125.09(17) . . ?
C16 C15 C19 119.70(16) . . ?
C14 C15 C19 115.06(16) . . ?
C42 C44 H44A 109.5 . . ?
C42 C44 H44B 109.5 . . ?
H44A C44 H44B 109.5 . . ?
C42 C44 H44C 109.5 . . ?
H44A C44 H44C 109.5 . . ?
H44B C44 H44C 109.5 . . ?
C37 C38 C33 118.42(19) . . ?
C37 C38 C42 120.38(19) . . ?
C33 C38 C42 121.02(17) . . ?
C15 C16 C17 125.37(17) . . ?
C15 C16 H16 117.3 . . ?
C17 C16 H16 117.3 . . ?
C34 C39 C41 110.11(18) . . ?
C34 C39 C40 112.8(2) . . ?
C41 C39 C40 110.35(18) . . ?
C34 C39 H39 107.8 . . ?
C41 C39 H39 107.8 . . ?
C40 C39 H39 107.8 . . ?
C34 C33 C38 120.75(17) . . ?
C34 C33 N2 121.52(17) . . ?
C38 C33 N2 117.31(17) . . ?
O5 C17 O6 124.08(19) . . ?
O5 C17 C16 126.79(19) . . ?
O6 C17 C16 109.12(17) . . ?
C39 C41 H41A 109.5 . . ?
C39 C41 H41B 109.5 . . ?
H41A C41 H41B 109.5 . . ?
C39 C41 H41C 109.5 . . ?
H41A C41 H41C 109.5 . . ?
H41B C41 H41C 109.5 . . ?
C35 C34 C33 117.88(19) . . ?
C35 C34 C39 119.54(19) . . ?
C33 C34 C39 122.28(17) . . ?
O6 C18 H18A 109.5 . . ?
O6 C18 H18B 109.5 . . ?
H18A C18 H18B 109.5 . . ?
O6 C18 H18C 109.5 . . ?
H18A C18 H18C 109.5 . . ?
H18B C18 H18C 109.5 . . ?
C39 C40 H40A 109.5 . . ?
C39 C40 H40B 109.5 . . ?
H40A C40 H40B 109.5 . . ?
C39 C40 H40C 109.5 . . ?
H40A C40 H40C 109.5 . . ?
H40B C40 H40C 109.5 . . ?
C36 C35 C34 121.9(2) . . ?
C36 C35 H35 119.1 . . ?
C34 C35 H35 119.1 . . ?
O7 C19 O8 125.09(18) . . ?
O7 C19 C15 122.85(17) . . ?
O8 C19 C15 112.06(16) . . ?

loop_
_geom_bond_atom_site_label_1
_geom_bond_atom_site_label_2
_geom_bond_distance
_geom_bond_site_symmetry_2
_geom_bond_publ_flag
Sb1 N1 2.0548(15) . ?
Sb1 C1 2.1402(17) . ?
Sb1 C9 2.2183(18) . ?
O1 C10 1.199(2) . ?
N1 C21 1.414(2) . ?
N1 C7 1.462(2) . ?
C1 C6 1.388(2) . ?
C1 C2 1.391(2) . ?
O2 C10 1.334(2) . ?
O2 C11 1.444(2) . ?
N2 C14 1.282(2) . ?
N2 C33 1.431(2) . ?
C2 C3 1.393(2) . ?
C2 C7 1.538(2) . ?
O3 C12 1.201(2) . ?
C3 C4 1.397(3) . ?
C3 H3 0.9500 . ?
O4 C12 1.339(2) . ?
O4 C13 1.444(2) . ?
C4 C5 1.389(3) . ?
C4 H4 0.9500 . ?
C5 C6 1.406(2) . ?
C5 H5 0.9500 . ?
O5 C17 1.196(2) . ?
C6 C14 1.486(2) . ?
O6 C17 1.344(2) . ?
O6 C18 1.453(3) . ?
C7 C8 1.552(2) . ?
C7 H7 1.0000 . ?
O7 C19 1.198(2) . ?
C27 C22 1.518(3) . ?
C27 C28 1.532(3) . ?
C27 C29 1.536(3) . ?
C27 H27 1.0000 . ?
C26 C25 1.394(3) . ?
C26 C21 1.414(3) . ?
C26 C30 1.517(3) . ?
C25 C24 1.377(3) . ?
C25 H25 0.9500 . ?
C24 C23 1.383(3) . ?
C24 H24 0.9500 . ?
C23 C22 1.397(3) . ?
C23 H23 0.9500 . ?
C22 C21 1.412(3) . ?
C20 O8 1.442(3) . ?
C20 H20A 0.9800 . ?
C20 H20B 0.9800 . ?
C20 H20C 0.9800 . ?
C8 C9 1.341(2) . ?
C8 C10 1.480(2) . ?
O8 C19 1.339(2) . ?
C32 C30 1.535(3) . ?
C32 H32A 0.9800 . ?
C32 H32B 0.9800 . ?
C32 H32C 0.9800 . ?
C9 C12 1.469(2) . ?
C31 C30 1.525(4) . ?
C31 H31A 0.9800 . ?
C31 H31B 0.9800 . ?
C31 H31C 0.9800 . ?
C30 H30 1.0000 . ?
C11 H11A 0.9800 . ?
C11 H11B 0.9800 . ?
C11 H11C 0.9800 . ?
C29 H29A 0.9800 . ?
C29 H29B 0.9800 . ?
C29 H29C 0.9800 . ?
C28 H28A 0.9800 . ?
C28 H28B 0.9800 . ?
C28 H28C 0.9800 . ?
C13 H13A 0.9800 . ?
C13 H13B 0.9800 . ?
C13 H13C 0.9800 . ?
C42 C38 1.521(3) . ?
C42 C44 1.529(3) . ?
C42 C43 1.530(3) . ?
C42 H42 1.0000 . ?
C36 C37 1.378(3) . ?
C36 C35 1.382(3) . ?
C36 H36 0.9500 . ?
C14 C15 1.507(2) . ?
C43 H43A 0.9800 . ?
C43 H43B 0.9800 . ?
C43 H43C 0.9800 . ?
C37 C38 1.393(3) . ?
C37 H37 0.9500 . ?
C15 C16 1.328(3) . ?
C15 C19 1.512(3) . ?
C44 H44A 0.9800 . ?
C44 H44B 0.9800 . ?
C44 H44C 0.9800 . ?
C38 C33 1.409(3) . ?
C16 C17 1.486(3) . ?
C16 H16 0.9500 . ?
C39 C34 1.516(3) . ?
C39 C41 1.535(3) . ?
C39 C40 1.535(3) . ?
C39 H39 1.0000 . ?
C33 C34 1.408(3) . ?
C41 H41A 0.9800 . ?
C41 H41B 0.9800 . ?
C41 H41C 0.9800 . ?
C34 C35 1.403(3) . ?
C18 H18A 0.9800 . ?
C18 H18B 0.9800 . ?
C18 H18C 0.9800 . ?
C40 H40A 0.9800 . ?
C40 H40B 0.9800 . ?
C40 H40C 0.9800 . ?
C35 H35 0.9500 . ?
